data_7044298
loop_
_publ_author_name
'Bartalucci, Niccol\`o'
'Bortoluzzi, Marco'
'Funaioli, Tiziana'
'Marchetti, Fabio'
'Pampaloni, Guido'
'Zacchini, Stefano'

_publ_section_title
;
 Allowing the direct interaction of N-aryl \a-diimines with a high valent
 metal chloride: one-pot WCl6-promoted formation of quinoxalinium salts
;
_journal_name_full 'Dalton Trans.'
_journal_paper_doi 10.1039/C7DT03226A
_journal_year 2017
_chemical_formula_sum 'C24 H31 Cl8 N2 W'
_chemical_formula_weight 814.96
_space_group_crystal_system triclinic
_space_group_IT_number 2
_space_group_name_Hall '-P 1'
_space_group_name_H-M_alt 'P -1'
_symmetry_space_group_name_Hall '-P 1'
_symmetry_space_group_name_H-M 'P -1'
_atom_sites_solution_hydrogens geom
_audit_creation_method SHELXL-2014/7
_audit_update_record
;
2017-05-22 deposited with the CCDC.
2017-09-14 downloaded from the CCDC.
;
_cell_angle_alpha 80.107(2)
_cell_angle_beta 77.8480(10)
_cell_angle_gamma 89.233(2)
_cell_formula_units_Z 4
_cell_length_a 9.9556(3)
_cell_length_b 13.4893(4)
_cell_length_c 23.5871(7)
_cell_measurement_reflns_used 9976
_cell_measurement_temperature 100(2)
_cell_measurement_theta_max 29.090
_cell_measurement_theta_min 2.452
_cell_volume 3049.73(16)
_computing_cell_refinement 'APEX3 (Bruker AXS, 2015)'
_computing_data_collection 'APEX3 (Bruker AXS, 2015)'
_computing_data_reduction 'SAINT (Bruker AXS, 2015)'
_computing_molecular_graphics 'ORTEPIII (Johnson, 1996)'
_computing_publication_material 'XCIF 2014/2 (Bruker AXS, 2014)'
_computing_structure_refinement 'SHELXL-2014/7 (Sheldrick, 2014)'
_computing_structure_solution 'SHELXT (Sheldrick, 2015)'
_diffrn_ambient_temperature 100(2)
_diffrn_measured_fraction_theta_full 0.997
_diffrn_measured_fraction_theta_max 0.983
_diffrn_measurement_device_type 'CCD area detector'
_diffrn_measurement_method 'phi and omega scans'
_diffrn_radiation_type MoK\a
_diffrn_radiation_wavelength 0.71073
_diffrn_reflns_av_R_equivalents 0.0390
_diffrn_reflns_av_unetI/netI 0.0353
_diffrn_reflns_Laue_measured_fraction_full 0.997
_diffrn_reflns_Laue_measured_fraction_max 0.983
_diffrn_reflns_limit_h_max 13
_diffrn_reflns_limit_h_min -12
_diffrn_reflns_limit_k_max 17
_diffrn_reflns_limit_k_min -17
_diffrn_reflns_limit_l_max 31
_diffrn_reflns_limit_l_min -31
_diffrn_reflns_number 54541
_diffrn_reflns_point_group_measured_fraction_full 0.997
_diffrn_reflns_point_group_measured_fraction_max 0.983
_diffrn_reflns_theta_full 25.242
_diffrn_reflns_theta_max 27.999
_diffrn_reflns_theta_min 1.533
_diffrn_source 'fine-focus sealed tube'
_exptl_absorpt_coefficient_mu 4.506
_exptl_absorpt_correction_T_max 0.7459
_exptl_absorpt_correction_T_min 0.4603
_exptl_absorpt_correction_type empirical
_exptl_absorpt_process_details
; 
 Data were corrected for Lorentz polarization and absorption
 effects (empirical absorption correction SADABS).
 R(int) =  0.1333 (selected reflections only, before parameter refinement)
 R(int) =  0.0500 (selected reflections only, after parameter refinement)
;
_exptl_crystal_colour orange
_exptl_crystal_density_diffrn 1.775
_exptl_crystal_description prism
_exptl_crystal_F_000 1596
_exptl_crystal_size_max 0.150
_exptl_crystal_size_mid 0.130
_exptl_crystal_size_min 0.120
_refine_diff_density_max 3.059
_refine_diff_density_min -2.923
_refine_diff_density_rms 0.182
_refine_ls_extinction_method none
_refine_ls_goodness_of_fit_ref 1.084
_refine_ls_hydrogen_treatment constr
_refine_ls_matrix_type full
_refine_ls_number_parameters 601
_refine_ls_number_reflns 14465
_refine_ls_number_restraints 7
_refine_ls_restrained_S_all 1.084
_refine_ls_R_factor_all 0.0563
_refine_ls_R_factor_gt 0.0483
_refine_ls_shift/su_max 0.002
_refine_ls_shift/su_mean 0.000
_refine_ls_structure_factor_coef Fsqd
_refine_ls_weighting_details 'w=1/[\s^2^(Fo^2^)+(0.0376P)^2^+34.4160P] where P=(Fo^2^+2Fc^2^)/3'
_refine_ls_weighting_scheme calc
_refine_ls_wR_factor_gt 0.1154
_refine_ls_wR_factor_ref 0.1197
_reflns_Friedel_coverage 0.000
_reflns_number_gt 12637
_reflns_number_total 14465
_reflns_threshold_expression 'I > 2\s(I)'
_cod_data_source_file c7dt03226a3.cif
_cod_data_source_block 1a
_cod_database_code 7044298
_shelx_shelxl_version_number 2014/7
_shelx_space_group_comment
;
The symmetry employed for this shelxl refinement is uniquely defined
by the following loop, which should always be used as a source of
symmetry information in preference to the above space-group names.
They are only intended as comments.
;
_shelx_estimated_absorpt_t_min 0.551
_shelx_estimated_absorpt_t_max 0.614

loop_
_space_group_symop_operation_xyz
'x, y, z'
'-x, -y, -z'

loop_
_atom_site_label
_atom_site_type_symbol
_atom_site_fract_x
_atom_site_fract_y
_atom_site_fract_z
_atom_site_U_iso_or_equiv
_atom_site_adp_type
_atom_site_occupancy
_atom_site_site_symmetry_order
_atom_site_calc_flag
_atom_site_refinement_flags_posn
_atom_site_refinement_flags_adp
W1 W 0.77170(2) 0.19228(2) 0.80581(2) 0.01907(7) Uani 1 1 d . .
Cl1 Cl 0.88906(17) 0.32254(12) 0.73641(7) 0.0269(3) Uani 1 1 d . .
Cl2 Cl 0.88265(16) 0.07396(12) 0.75080(7) 0.0242(3) Uani 1 1 d . .
Cl3 Cl 0.59661(17) 0.20045(13) 0.75483(8) 0.0312(4) Uani 1 1 d . .
Cl4 Cl 0.65367(15) 0.05997(11) 0.87411(7) 0.0227(3) Uani 1 1 d . .
Cl5 Cl 0.6611(2) 0.30622(13) 0.86169(8) 0.0363(4) Uani 1 1 d . .
Cl6 Cl 0.94658(18) 0.18307(15) 0.85694(8) 0.0341(4) Uani 1 1 d . .
W2 W 0.15299(2) 0.75786(2) 0.64503(2) 0.02088(7) Uani 1 1 d . .
Cl7 Cl -0.00206(19) 0.62645(14) 0.67385(9) 0.0363(4) Uani 1 1 d . .
Cl8 Cl -0.03318(16) 0.86521(12) 0.66821(7) 0.0251(3) Uani 1 1 d . .
Cl9 Cl 0.18850(18) 0.74652(15) 0.74047(8) 0.0339(4) Uani 1 1 d . .
Cl10 Cl 0.29455(17) 0.90048(13) 0.61603(8) 0.0318(4) Uani 1 1 d . .
Cl11 Cl 0.33366(19) 0.65274(15) 0.62290(9) 0.0391(4) Uani 1 1 d . .
Cl12 Cl 0.12173(18) 0.77327(15) 0.54815(8) 0.0345(4) Uani 1 1 d . .
N1 N 0.7777(5) 0.7981(4) 0.8508(2) 0.0209(10) Uani 1 1 d . .
N2 N 0.9097(6) 0.9020(4) 0.9162(3) 0.0244(11) Uani 1 1 d . .
C1 C 0.8980(6) 0.8447(5) 0.8269(3) 0.0225(12) Uani 1 1 d . .
H1 H 0.9398 0.8430 0.7869 0.027 Uiso 1 1 calc R U
C2 C 0.9634(7) 0.8967(5) 0.8610(3) 0.0279(14) Uani 1 1 d . .
H2 H 1.0499 0.9291 0.8433 0.033 Uiso 1 1 calc R U
C3 C 0.7144(6) 0.8032(5) 0.9084(3) 0.0203(12) Uani 1 1 d . .
C4 C 0.7843(6) 0.8577(5) 0.9406(3) 0.0208(12) Uani 1 1 d . .
C5 C 0.7210(7) 0.8646(5) 1.0002(3) 0.0258(13) Uani 1 1 d . .
C6 C 0.5955(7) 0.8186(6) 1.0229(3) 0.0310(15) Uani 1 1 d . .
H6 H 0.5520 0.8226 1.0624 0.037 Uiso 1 1 calc R U
C7 C 0.5279(7) 0.7656(6) 0.9904(3) 0.0308(15) Uani 1 1 d . .
H7 H 0.4403 0.7353 1.0084 0.037 Uiso 1 1 calc R U
C8 C 0.5847(7) 0.7563(5) 0.9337(3) 0.0255(13) Uani 1 1 d . .
H8 H 0.5387 0.7199 0.9120 0.031 Uiso 1 1 calc R U
C9 C 0.7914(8) 0.9255(6) 1.0345(3) 0.0307(15) Uani 1 1 d . .
H9 H 0.8928 0.9169 1.0224 0.037 Uiso 1 1 calc R U
C10 C 0.7626(11) 1.0369(6) 1.0192(4) 0.047(2) Uani 1 1 d . .
H10A H 0.8088 1.0751 1.0416 0.070 Uiso 1 1 calc R U
H10B H 0.7972 1.0603 0.9769 0.070 Uiso 1 1 calc R U
H10C H 0.6634 1.0471 1.0291 0.070 Uiso 1 1 calc R U
C11 C 0.7492(9) 0.8893(7) 1.1009(3) 0.0405(19) Uani 1 1 d . .
H11A H 0.7969 0.9305 1.1213 0.061 Uiso 1 1 calc R U
H11B H 0.6497 0.8954 1.1137 0.061 Uiso 1 1 calc R U
H11C H 0.7741 0.8187 1.1103 0.061 Uiso 1 1 calc R U
C12 C 0.7178(7) 0.7345(5) 0.8173(3) 0.0238(13) Uani 1 1 d . .
C13 C 0.7576(9) 0.6337(5) 0.8231(3) 0.0335(16) Uani 1 1 d . .
C14 C 0.6945(9) 0.5739(6) 0.7925(4) 0.0381(18) Uani 1 1 d . .
H14 H 0.7171 0.5050 0.7944 0.046 Uiso 1 1 calc R U
C15 C 0.6007(8) 0.6125(6) 0.7597(3) 0.0329(16) Uani 1 1 d . .
H15 H 0.5587 0.5697 0.7401 0.040 Uiso 1 1 calc R U
C16 C 0.5671(7) 0.7124(5) 0.7550(3) 0.0279(14) Uani 1 1 d . .
H16 H 0.5026 0.7373 0.7318 0.033 Uiso 1 1 calc R U
C17 C 0.6249(6) 0.7780(5) 0.7833(3) 0.0209(12) Uani 1 1 d . .
C18 C 0.8536(11) 0.5886(6) 0.8621(4) 0.048(2) Uani 1 1 d . .
H18 H 0.9051 0.6450 0.8711 0.057 Uiso 1 1 calc R U
C19 C 0.9584(10) 0.5198(7) 0.8321(5) 0.051(2) Uani 1 1 d . .
H19A H 1.0182 0.4924 0.8588 0.077 Uiso 1 1 calc R U
H19B H 0.9101 0.4644 0.8222 0.077 Uiso 1 1 calc R U
H19C H 1.0141 0.5585 0.7960 0.077 Uiso 1 1 calc R U
C20 C 0.7706(14) 0.5303(7) 0.9208(4) 0.070(4) Uani 1 1 d . .
H20A H 0.8339 0.5015 0.9457 0.104 Uiso 1 1 calc R U
H20B H 0.7090 0.5763 0.9412 0.104 Uiso 1 1 calc R U
H20C H 0.7164 0.4760 0.9130 0.104 Uiso 1 1 calc R U
C21 C 0.5861(7) 0.8876(5) 0.7778(3) 0.0222(12) Uani 1 1 d . .
H21 H 0.6537 0.9242 0.7931 0.027 Uiso 1 1 calc R U
C22 C 0.5939(7) 0.9349(5) 0.7135(3) 0.0266(14) Uani 1 1 d . .
H22A H 0.5684 1.0057 0.7112 0.040 Uiso 1 1 calc R U
H22B H 0.6878 0.9306 0.6910 0.040 Uiso 1 1 calc R U
H22C H 0.5304 0.8988 0.6972 0.040 Uiso 1 1 calc R U
C23 C 0.4430(7) 0.9003(6) 0.8142(3) 0.0295(14) Uani 1 1 d . .
H23A H 0.4211 0.9719 0.8097 0.044 Uiso 1 1 calc R U
H23B H 0.3753 0.8635 0.8006 0.044 Uiso 1 1 calc R U
H23C H 0.4407 0.8738 0.8558 0.044 Uiso 1 1 calc R U
N3 N 0.0909(5) 0.1977(4) 0.5901(2) 0.0172(10) Uani 1 1 d . .
N4 N -0.1921(5) 0.2109(4) 0.6077(2) 0.0181(10) Uani 1 1 d . .
C31 C 0.0128(6) 0.1152(4) 0.6033(3) 0.0195(12) Uani 1 1 d . .
H31 H 0.0533 0.0508 0.6067 0.023 Uiso 1 1 calc R U
C32 C -0.1315(6) 0.1233(5) 0.6124(3) 0.0197(12) Uani 1 1 d . .
H32 H -0.1869 0.0634 0.6223 0.024 Uiso 1 1 calc R U
C33 C 0.0336(6) 0.2920(4) 0.5854(2) 0.0163(11) Uani 1 1 d . .
C34 C -0.1124(6) 0.2961(5) 0.5950(2) 0.0171(11) Uani 1 1 d . .
C35 C -0.1760(6) 0.3920(5) 0.5917(3) 0.0209(12) Uani 1 1 d . .
C36 C -0.0922(6) 0.4762(5) 0.5793(3) 0.0230(12) Uani 1 1 d . .
H36 H -0.1328 0.5405 0.5770 0.028 Uiso 1 1 calc R U
C37 C 0.0518(7) 0.4706(5) 0.5698(3) 0.0240(13) Uani 1 1 d . .
H37 H 0.1055 0.5311 0.5613 0.029 Uiso 1 1 calc R U
C38 C 0.1165(6) 0.3802(5) 0.5725(3) 0.0196(12) Uani 1 1 d . .
H38 H 0.2138 0.3771 0.5659 0.024 Uiso 1 1 calc R U
C39 C -0.3315(6) 0.3971(5) 0.6034(3) 0.0242(13) Uani 1 1 d . .
H39 H -0.3701 0.3268 0.6163 0.029 Uiso 1 1 calc R U
C40 C -0.3797(8) 0.4428(7) 0.5470(3) 0.0396(18) Uani 1 1 d . .
H40A H -0.4802 0.4454 0.5554 0.059 Uiso 1 1 calc R U
H40B H -0.3405 0.5110 0.5328 0.059 Uiso 1 1 calc R U
H40C H -0.3491 0.4011 0.5167 0.059 Uiso 1 1 calc R U
C41 C -0.3846(7) 0.4563(5) 0.6530(3) 0.0299(15) Uani 1 1 d . .
H41A H -0.4851 0.4587 0.6599 0.045 Uiso 1 1 calc R U
H41B H -0.3573 0.4231 0.6891 0.045 Uiso 1 1 calc R U
H41C H -0.3455 0.5249 0.6419 0.045 Uiso 1 1 calc R U
C42 C 0.2409(6) 0.1867(4) 0.5798(3) 0.0170(11) Uani 1 1 d . .
C43 C 0.3089(6) 0.1785(5) 0.5230(3) 0.0177(11) Uani 1 1 d . .
C44 C 0.4510(6) 0.1674(5) 0.5142(3) 0.0217(12) Uani 1 1 d . .
H44 H 0.5023 0.1609 0.4762 0.026 Uiso 1 1 calc R U
C45 C 0.5183(6) 0.1657(5) 0.5602(3) 0.0242(13) Uani 1 1 d . .
H45 H 0.6152 0.1592 0.5534 0.029 Uiso 1 1 calc R U
C46 C 0.4449(6) 0.1734(5) 0.6159(3) 0.0232(13) Uani 1 1 d . .
H46 H 0.4926 0.1708 0.6470 0.028 Uiso 1 1 calc R U
C47 C 0.3032(6) 0.1850(4) 0.6277(3) 0.0180(11) Uani 1 1 d . .
C48 C 0.2342(6) 0.1777(5) 0.4732(3) 0.0209(12) Uani 1 1 d . .
H48 H 0.1412 0.2061 0.4851 0.025 Uiso 1 1 calc R U
C49 C 0.2130(9) 0.0702(6) 0.4642(3) 0.0346(16) Uani 1 1 d . .
H49A H 0.1647 0.0711 0.4320 0.052 Uiso 1 1 calc R U
H49B H 0.3025 0.0390 0.4544 0.052 Uiso 1 1 calc R U
H49C H 0.1583 0.0313 0.5004 0.052 Uiso 1 1 calc R U
C50 C 0.3072(7) 0.2432(6) 0.4149(3) 0.0301(15) Uani 1 1 d . .
H50A H 0.2548 0.2399 0.3845 0.045 Uiso 1 1 calc R U
H50B H 0.3135 0.3131 0.4207 0.045 Uiso 1 1 calc R U
H50C H 0.3998 0.2182 0.4026 0.045 Uiso 1 1 calc R U
C51 C 0.2250(6) 0.1942(5) 0.6888(3) 0.0234(13) Uani 1 1 d . .
H51 H 0.1251 0.1980 0.6879 0.028 Uiso 1 1 calc R U
C52 C 0.2442(7) 0.0995(6) 0.7331(3) 0.0302(15) Uani 1 1 d . .
H52A H 0.1933 0.1062 0.7725 0.045 Uiso 1 1 calc R U
H52B H 0.2096 0.0401 0.7213 0.045 Uiso 1 1 calc R U
H52C H 0.3421 0.0919 0.7334 0.045 Uiso 1 1 calc R U
C53 C 0.2655(7) 0.2897(6) 0.7080(3) 0.0331(16) Uani 1 1 d . .
H53A H 0.2127 0.2928 0.7477 0.050 Uiso 1 1 calc R U
H53B H 0.3639 0.2892 0.7081 0.050 Uiso 1 1 calc R U
H53C H 0.2459 0.3485 0.6805 0.050 Uiso 1 1 calc R U
C61 C 0.0745(15) 0.7113(12) 1.0084(6) 0.093(4) Uiso 1 1 d D U
H61A H 0.1261 0.6846 1.0392 0.112 Uiso 1 1 calc R U
H61B H 0.0558 0.7829 1.0108 0.112 Uiso 1 1 calc R U
Cl13 Cl 0.1803(6) 0.7031(4) 0.9365(2) 0.1258(16) Uiso 1 1 d D U
Cl14 Cl -0.0738(5) 0.6477(4) 1.0218(2) 0.1175(14) Uiso 1 1 d D U
C71 C 0.303(3) 0.518(2) 0.8713(11) 0.210(10) Uiso 1 1 d D U
H71A H 0.3215 0.5852 0.8467 0.252 Uiso 1 1 calc R U
H71B H 0.2057 0.5142 0.8931 0.252 Uiso 1 1 calc R U
Cl15 Cl 0.3329(11) 0.4191(8) 0.8244(5) 0.245(4) Uiso 1 1 d D U
Cl16 Cl 0.4090(8) 0.4963(6) 0.9186(3) 0.174(3) Uiso 1 1 d D U

loop_
_atom_site_aniso_label
_atom_site_aniso_U_11
_atom_site_aniso_U_22
_atom_site_aniso_U_33
_atom_site_aniso_U_23
_atom_site_aniso_U_13
_atom_site_aniso_U_12
W1 0.01911(12) 0.02014(12) 0.01819(12) -0.00407(9) -0.00373(9) -0.00152(9)
Cl1 0.0285(8) 0.0254(8) 0.0240(7) -0.0030(6) 0.0000(6) -0.0050(6)
Cl2 0.0258(7) 0.0239(7) 0.0221(7) -0.0066(6) -0.0009(6) -0.0002(6)
Cl3 0.0261(8) 0.0334(9) 0.0352(9) 0.0010(7) -0.0147(7) -0.0014(6)
Cl4 0.0231(7) 0.0210(7) 0.0220(7) -0.0022(5) -0.0014(6) -0.0004(5)
Cl5 0.0439(10) 0.0230(8) 0.0344(9) -0.0072(7) 0.0105(8) -0.0012(7)
Cl6 0.0271(8) 0.0506(11) 0.0280(8) -0.0095(7) -0.0104(7) -0.0058(7)
W2 0.01643(12) 0.02340(13) 0.02442(13) -0.00926(10) -0.00384(9) 0.00153(9)
Cl7 0.0309(9) 0.0322(9) 0.0457(10) -0.0148(8) -0.0005(8) -0.0104(7)
Cl8 0.0214(7) 0.0294(8) 0.0239(7) -0.0080(6) -0.0008(6) 0.0055(6)
Cl9 0.0290(8) 0.0466(10) 0.0293(8) -0.0082(7) -0.0121(7) 0.0035(7)
Cl10 0.0247(8) 0.0320(9) 0.0368(9) -0.0117(7) 0.0033(7) -0.0069(6)
Cl11 0.0267(8) 0.0358(10) 0.0539(11) -0.0127(8) -0.0032(8) 0.0112(7)
Cl12 0.0297(8) 0.0518(11) 0.0255(8) -0.0176(7) -0.0054(7) 0.0065(8)
N1 0.023(3) 0.020(3) 0.022(3) -0.008(2) -0.008(2) 0.001(2)
N2 0.022(3) 0.024(3) 0.031(3) -0.008(2) -0.009(2) 0.004(2)
C1 0.021(3) 0.023(3) 0.023(3) -0.004(2) -0.004(2) 0.002(2)
C2 0.021(3) 0.028(3) 0.033(4) -0.008(3) -0.002(3) -0.002(3)
C3 0.018(3) 0.024(3) 0.019(3) -0.005(2) -0.005(2) 0.001(2)
C4 0.019(3) 0.024(3) 0.021(3) -0.005(2) -0.008(2) 0.003(2)
C5 0.028(3) 0.032(4) 0.022(3) -0.010(3) -0.012(3) 0.009(3)
C6 0.028(3) 0.042(4) 0.022(3) -0.009(3) -0.003(3) 0.005(3)
C7 0.023(3) 0.043(4) 0.025(3) -0.004(3) -0.001(3) -0.008(3)
C8 0.020(3) 0.032(3) 0.023(3) -0.003(3) -0.002(2) -0.007(3)
C9 0.032(4) 0.039(4) 0.029(3) -0.014(3) -0.017(3) 0.004(3)
C10 0.072(6) 0.040(5) 0.042(5) -0.019(4) -0.031(4) 0.003(4)
C11 0.042(4) 0.061(5) 0.029(4) -0.019(4) -0.022(3) 0.013(4)
C12 0.030(3) 0.020(3) 0.021(3) -0.005(2) -0.005(3) -0.004(2)
C13 0.048(4) 0.022(3) 0.033(4) -0.005(3) -0.015(3) 0.000(3)
C14 0.056(5) 0.020(3) 0.042(4) -0.010(3) -0.015(4) 0.000(3)
C15 0.044(4) 0.029(4) 0.030(4) -0.011(3) -0.012(3) -0.005(3)
C16 0.033(4) 0.031(4) 0.021(3) -0.006(3) -0.005(3) -0.004(3)
C17 0.021(3) 0.024(3) 0.016(3) -0.005(2) -0.001(2) -0.002(2)
C18 0.073(6) 0.022(4) 0.062(6) -0.008(4) -0.043(5) 0.004(4)
C19 0.053(5) 0.033(4) 0.067(6) 0.004(4) -0.023(5) 0.006(4)
C20 0.140(11) 0.043(5) 0.038(5) -0.012(4) -0.043(6) 0.031(6)
C21 0.024(3) 0.022(3) 0.022(3) -0.006(2) -0.007(2) -0.001(2)
C22 0.025(3) 0.028(3) 0.026(3) -0.004(3) -0.003(3) 0.007(3)
C23 0.026(3) 0.037(4) 0.023(3) -0.007(3) 0.001(3) 0.004(3)
N3 0.012(2) 0.025(3) 0.016(2) -0.0064(19) -0.0025(18) -0.0015(19)
N4 0.015(2) 0.024(3) 0.015(2) -0.0045(19) -0.0027(18) -0.0008(19)
C31 0.019(3) 0.015(3) 0.026(3) -0.003(2) -0.007(2) 0.001(2)
C32 0.016(3) 0.021(3) 0.023(3) -0.005(2) -0.005(2) -0.003(2)
C33 0.013(3) 0.021(3) 0.014(3) -0.005(2) -0.001(2) 0.000(2)
C34 0.016(3) 0.023(3) 0.013(2) -0.007(2) -0.003(2) -0.001(2)
C35 0.018(3) 0.024(3) 0.021(3) -0.004(2) -0.004(2) 0.001(2)
C36 0.021(3) 0.021(3) 0.027(3) -0.005(2) -0.004(2) 0.003(2)
C37 0.026(3) 0.019(3) 0.027(3) -0.006(2) -0.002(3) -0.004(2)
C38 0.016(3) 0.023(3) 0.021(3) -0.006(2) -0.004(2) -0.004(2)
C39 0.016(3) 0.027(3) 0.028(3) -0.005(3) -0.001(2) -0.002(2)
C40 0.022(3) 0.061(5) 0.036(4) -0.009(4) -0.008(3) 0.006(3)
C41 0.027(3) 0.024(3) 0.034(4) -0.002(3) 0.003(3) 0.007(3)
C42 0.012(3) 0.018(3) 0.021(3) -0.005(2) -0.003(2) -0.001(2)
C43 0.014(3) 0.023(3) 0.017(3) -0.006(2) -0.004(2) -0.002(2)
C44 0.013(3) 0.030(3) 0.021(3) -0.005(2) -0.001(2) -0.001(2)
C45 0.014(3) 0.031(3) 0.029(3) -0.008(3) -0.005(2) 0.003(2)
C46 0.018(3) 0.032(3) 0.021(3) -0.005(3) -0.007(2) 0.003(2)
C47 0.017(3) 0.020(3) 0.017(3) -0.002(2) -0.004(2) 0.000(2)
C48 0.018(3) 0.027(3) 0.020(3) -0.008(2) -0.006(2) 0.003(2)
C49 0.047(4) 0.033(4) 0.029(4) -0.008(3) -0.018(3) -0.006(3)
C50 0.031(4) 0.036(4) 0.021(3) 0.001(3) -0.006(3) -0.002(3)
C51 0.018(3) 0.037(4) 0.016(3) -0.007(3) -0.004(2) 0.001(3)
C52 0.023(3) 0.043(4) 0.023(3) 0.000(3) -0.006(3) 0.003(3)
C53 0.026(3) 0.046(4) 0.030(4) -0.017(3) -0.004(3) 0.003(3)

loop_
_atom_type_symbol
_atom_type_description
_atom_type_scat_dispersion_real
_atom_type_scat_dispersion_imag
_atom_type_scat_source
C C 0.0033 0.0016 'International Tables Vol C Tables 4.2.6.8 and 6.1.1.4'
H H 0.0000 0.0000 'International Tables Vol C Tables 4.2.6.8 and 6.1.1.4'
N N 0.0061 0.0033 'International Tables Vol C Tables 4.2.6.8 and 6.1.1.4'
Cl Cl 0.1484 0.1585 'International Tables Vol C Tables 4.2.6.8 and 6.1.1.4'
W W -0.8490 6.8722 'International Tables Vol C Tables 4.2.6.8 and 6.1.1.4'

loop_
_geom_angle_atom_site_label_1
_geom_angle_atom_site_label_2
_geom_angle_atom_site_label_3
_geom_angle
Cl6 W1 Cl3 179.65(7)
Cl6 W1 Cl5 89.86(7)
Cl3 W1 Cl5 90.34(7)
Cl6 W1 Cl1 90.25(6)
Cl3 W1 Cl1 90.03(6)
Cl5 W1 Cl1 90.81(6)
Cl6 W1 Cl4 90.35(6)
Cl3 W1 Cl4 89.36(6)
Cl5 W1 Cl4 90.02(6)
Cl1 W1 Cl4 178.97(6)
Cl6 W1 Cl2 89.79(6)
Cl3 W1 Cl2 90.01(6)
Cl5 W1 Cl2 178.81(6)
Cl1 W1 Cl2 90.33(6)
Cl4 W1 Cl2 88.84(5)
Cl7 W2 Cl11 92.30(7)
Cl7 W2 Cl10 175.07(7)
Cl11 W2 Cl10 92.53(7)
Cl7 W2 Cl9 91.44(7)
Cl11 W2 Cl9 90.57(7)
Cl10 W2 Cl9 89.47(7)
Cl7 W2 Cl12 90.22(7)
Cl11 W2 Cl12 89.41(7)
Cl10 W2 Cl12 88.87(7)
Cl9 W2 Cl12 178.34(7)
Cl7 W2 Cl8 87.46(6)
Cl11 W2 Cl8 179.69(7)
Cl10 W2 Cl8 87.71(6)
Cl9 W2 Cl8 89.24(6)
Cl12 W2 Cl8 90.78(6)
C1 N1 C3 120.3(5)
C1 N1 C12 119.3(5)
C3 N1 C12 120.2(5)
C2 N2 C4 118.2(6)
N1 C1 C2 119.6(6)
N1 C1 H1 120.2
C2 C1 H1 120.2
N2 C2 C1 122.7(6)
N2 C2 H2 118.7
C1 C2 H2 118.7
N1 C3 C8 120.6(6)
N1 C3 C4 117.7(5)
C8 C3 C4 121.7(6)
N2 C4 C3 121.5(6)
N2 C4 C5 119.6(6)
C3 C4 C5 119.0(6)
C6 C5 C4 117.5(6)
C6 C5 C9 122.7(6)
C4 C5 C9 119.7(6)
C5 C6 C7 122.7(6)
C5 C6 H6 118.6
C7 C6 H6 118.6
C8 C7 C6 121.8(6)
C8 C7 H7 119.1
C6 C7 H7 119.1
C7 C8 C3 117.3(6)
C7 C8 H8 121.4
C3 C8 H8 121.4
C5 C9 C10 110.5(6)
C5 C9 C11 112.1(6)
C10 C9 C11 110.5(6)
C5 C9 H9 107.8
C10 C9 H9 107.8
C11 C9 H9 107.8
C9 C10 H10A 109.5
C9 C10 H10B 109.5
H10A C10 H10B 109.5
C9 C10 H10C 109.5
H10A C10 H10C 109.5
H10B C10 H10C 109.5
C9 C11 H11A 109.5
C9 C11 H11B 109.5
H11A C11 H11B 109.5
C9 C11 H11C 109.5
H11A C11 H11C 109.5
H11B C11 H11C 109.5
C13 C12 C17 125.5(6)
C13 C12 N1 116.2(6)
C17 C12 N1 118.3(6)
C14 C13 C12 114.9(7)
C14 C13 C18 121.1(7)
C12 C13 C18 123.9(6)
C15 C14 C13 121.8(7)
C15 C14 H14 119.1
C13 C14 H14 119.1
C16 C15 C14 120.8(7)
C16 C15 H15 119.6
C14 C15 H15 119.6
C15 C16 C17 121.8(7)
C15 C16 H16 119.1
C17 C16 H16 119.1
C16 C17 C12 115.2(6)
C16 C17 C21 121.1(6)
C12 C17 C21 123.7(5)
C13 C18 C19 112.2(7)
C13 C18 C20 110.3(8)
C19 C18 C20 110.1(7)
C13 C18 H18 108.0
C19 C18 H18 108.0
C20 C18 H18 108.0
C18 C19 H19A 109.5
C18 C19 H19B 109.5
H19A C19 H19B 109.5
C18 C19 H19C 109.5
H19A C19 H19C 109.5
H19B C19 H19C 109.5
C18 C20 H20A 109.5
C18 C20 H20B 109.5
H20A C20 H20B 109.5
C18 C20 H20C 109.5
H20A C20 H20C 109.5
H20B C20 H20C 109.5
C17 C21 C23 111.5(5)
C17 C21 C22 111.1(5)
C23 C21 C22 110.0(5)
C17 C21 H21 108.0
C23 C21 H21 108.0
C22 C21 H21 108.0
C21 C22 H22A 109.5
C21 C22 H22B 109.5
H22A C22 H22B 109.5
C21 C22 H22C 109.5
H22A C22 H22C 109.5
H22B C22 H22C 109.5
C21 C23 H23A 109.5
C21 C23 H23B 109.5
H23A C23 H23B 109.5
C21 C23 H23C 109.5
H23A C23 H23C 109.5
H23B C23 H23C 109.5
C31 N3 C33 121.0(5)
C31 N3 C42 118.2(5)
C33 N3 C42 120.8(5)
C32 N4 C34 118.4(5)
N3 C31 C32 119.5(5)
N3 C31 H31 120.3
C32 C31 H31 120.3
N4 C32 C31 122.3(5)
N4 C32 H32 118.8
C31 C32 H32 118.8
N3 C33 C38 121.2(5)
N3 C33 C34 117.4(5)
C38 C33 C34 121.5(5)
N4 C34 C33 121.4(5)
N4 C34 C35 119.5(5)
C33 C34 C35 119.2(5)
C36 C35 C34 117.8(6)
C36 C35 C39 122.7(6)
C34 C35 C39 119.6(5)
C35 C36 C37 122.2(6)
C35 C36 H36 118.9
C37 C36 H36 118.9
C38 C37 C36 121.7(6)
C38 C37 H37 119.1
C36 C37 H37 119.1
C37 C38 C33 117.6(6)
C37 C38 H38 121.2
C33 C38 H38 121.2
C35 C39 C41 110.7(5)
C35 C39 C40 110.7(5)
C41 C39 C40 111.2(6)
C35 C39 H39 108.0
C41 C39 H39 108.0
C40 C39 H39 108.0
C39 C40 H40A 109.5
C39 C40 H40B 109.5
H40A C40 H40B 109.5
C39 C40 H40C 109.5
H40A C40 H40C 109.5
H40B C40 H40C 109.5
C39 C41 H41A 109.5
C39 C41 H41B 109.5
H41A C41 H41B 109.5
C39 C41 H41C 109.5
H41A C41 H41C 109.5
H41B C41 H41C 109.5
C43 C42 C47 125.3(5)
C43 C42 N3 117.1(5)
C47 C42 N3 117.6(5)
C42 C43 C44 116.3(5)
C42 C43 C48 122.6(5)
C44 C43 C48 121.0(5)
C45 C44 C43 120.8(6)
C45 C44 H44 119.6
C43 C44 H44 119.6
C46 C45 C44 120.4(6)
C46 C45 H45 119.8
C44 C45 H45 119.8
C45 C46 C47 121.8(6)
C45 C46 H46 119.1
C47 C46 H46 119.1
C46 C47 C42 115.5(5)
C46 C47 C51 121.0(5)
C42 C47 C51 123.5(5)
C43 C48 C49 110.6(5)
C43 C48 C50 112.9(5)
C49 C48 C50 110.5(6)
C43 C48 H48 107.5
C49 C48 H48 107.5
C50 C48 H48 107.5
C48 C49 H49A 109.5
C48 C49 H49B 109.5
H49A C49 H49B 109.5
C48 C49 H49C 109.5
H49A C49 H49C 109.5
H49B C49 H49C 109.5
C48 C50 H50A 109.5
C48 C50 H50B 109.5
H50A C50 H50B 109.5
C48 C50 H50C 109.5
H50A C50 H50C 109.5
H50B C50 H50C 109.5
C47 C51 C53 112.0(5)
C47 C51 C52 110.1(5)
C53 C51 C52 111.6(6)
C47 C51 H51 107.6
C53 C51 H51 107.6
C52 C51 H51 107.6
C51 C52 H52A 109.5
C51 C52 H52B 109.5
H52A C52 H52B 109.5
C51 C52 H52C 109.5
H52A C52 H52C 109.5
H52B C52 H52C 109.5
C51 C53 H53A 109.5
C51 C53 H53B 109.5
H53A C53 H53B 109.5
C51 C53 H53C 109.5
H53A C53 H53C 109.5
H53B C53 H53C 109.5
Cl14 C61 Cl13 112.6(8)
Cl14 C61 H61A 109.1
Cl13 C61 H61A 109.1
Cl14 C61 H61B 109.1
Cl13 C61 H61B 109.1
H61A C61 H61B 107.8
Cl16 C71 Cl15 107.3(13)
Cl16 C71 H71A 110.3
Cl15 C71 H71A 110.3
Cl16 C71 H71B 110.3
Cl15 C71 H71B 110.3
H71A C71 H71B 108.5

loop_
_geom_bond_atom_site_label_1
_geom_bond_atom_site_label_2
_geom_bond_distance
W1 Cl6 2.3082(17)
W1 Cl3 2.3083(16)
W1 Cl5 2.3133(17)
W1 Cl1 2.3224(16)
W1 Cl4 2.3309(15)
W1 Cl2 2.3478(15)
W2 Cl7 2.2813(17)
W2 Cl11 2.3042(17)
W2 Cl10 2.3172(17)
W2 Cl9 2.3305(17)
W2 Cl12 2.3443(17)
W2 Cl8 2.3674(15)
N1 C1 1.327(8)
N1 C3 1.385(8)
N1 C12 1.471(8)
N2 C2 1.314(9)
N2 C4 1.359(8)
C1 C2 1.411(9)
C1 H1 0.9500
C2 H2 0.9500
C3 C8 1.411(9)
C3 C4 1.424(8)
C4 C5 1.434(9)
C5 C6 1.363(10)
C5 C9 1.516(9)
C6 C7 1.405(10)
C6 H6 0.9500
C7 C8 1.366(9)
C7 H7 0.9500
C8 H8 0.9500
C9 C10 1.522(11)
C9 C11 1.528(10)
C9 H9 1.0000
C10 H10A 0.9800
C10 H10B 0.9800
C10 H10C 0.9800
C11 H11A 0.9800
C11 H11B 0.9800
C11 H11C 0.9800
C12 C13 1.404(10)
C12 C17 1.407(9)
C13 C14 1.403(10)
C13 C18 1.515(11)
C14 C15 1.376(11)
C14 H14 0.9500
C15 C16 1.375(10)
C15 H15 0.9500
C16 C17 1.392(9)
C16 H16 0.9500
C17 C21 1.513(9)
C18 C19 1.529(13)
C18 C20 1.543(15)
C18 H18 1.0000
C19 H19A 0.9800
C19 H19B 0.9800
C19 H19C 0.9800
C20 H20A 0.9800
C20 H20B 0.9800
C20 H20C 0.9800
C21 C23 1.526(9)
C21 C22 1.527(9)
C21 H21 1.0000
C22 H22A 0.9800
C22 H22B 0.9800
C22 H22C 0.9800
C23 H23A 0.9800
C23 H23B 0.9800
C23 H23C 0.9800
N3 C31 1.320(8)
N3 C33 1.384(8)
N3 C42 1.471(7)
N4 C32 1.318(8)
N4 C34 1.359(8)
C31 C32 1.413(8)
C31 H31 0.9500
C32 H32 0.9500
C33 C38 1.410(8)
C33 C34 1.424(8)
C34 C35 1.430(8)
C35 C36 1.371(9)
C35 C39 1.516(8)
C36 C37 1.407(9)
C36 H36 0.9500
C37 C38 1.369(9)
C37 H37 0.9500
C38 H38 0.9500
C39 C41 1.528(9)
C39 C40 1.536(10)
C39 H39 1.0000
C40 H40A 0.9800
C40 H40B 0.9800
C40 H40C 0.9800
C41 H41A 0.9800
C41 H41B 0.9800
C41 H41C 0.9800
C42 C43 1.391(8)
C42 C47 1.394(8)
C43 C44 1.396(8)
C43 C48 1.519(8)
C44 C45 1.387(9)
C44 H44 0.9500
C45 C46 1.383(9)
C45 H45 0.9500
C46 C47 1.391(8)
C46 H46 0.9500
C47 C51 1.513(8)
C48 C49 1.525(9)
C48 C50 1.542(9)
C48 H48 1.0000
C49 H49A 0.9800
C49 H49B 0.9800
C49 H49C 0.9800
C50 H50A 0.9800
C50 H50B 0.9800
C50 H50C 0.9800
C51 C53 1.521(10)
C51 C52 1.542(9)
C51 H51 1.0000
C52 H52A 0.9800
C52 H52B 0.9800
C52 H52C 0.9800
C53 H53A 0.9800
C53 H53B 0.9800
C53 H53C 0.9800
C61 Cl14 1.662(14)
C61 Cl13 1.820(14)
C61 H61A 0.9900
C61 H61B 0.9900
C71 Cl16 1.683(19)
C71 Cl15 1.852(19)
C71 H71A 0.9900
C71 H71B 0.9900
